data_2213003
loop_
_publ_author_name
'Bartolucci, Gianluca'
'Bruni, Bruno'
'Di Vaira, Massimo'
'Giannellini, Valerio'

_publ_section_title
;2-Butyl-4-oxo-3-{[2'-(1<i>H</i>-tetrazol-5-yl)biphenyl-4-yl]methyl}-3-aza-1-azoniaspiro[4.4]non-1-ene
 chloride 1.69-hydrate (irbesartan hydrochloride 1.69-hydrate)
;
_journal_coeditor_code SJ2227
_journal_issue 4
_journal_name_full 'Acta Crystallographica Section E'
_journal_page_first o1529
_journal_page_last o1531
_journal_paper_doi 10.1107/S1600536807008951
_journal_volume 63
_journal_year 2007
_chemical_formula_iupac 'C25 H29 N6 O +, Cl -, 1.69H2 O'
_chemical_formula_moiety 'C25 H29 N6 O +, Cl -, 1.69(H2 O)'
_chemical_formula_sum 'C25 H32.38 Cl N6 O2.69'
_chemical_formula_weight 495.44
_chemical_name_common 'irbesartan chloride 1.69-hydrate'
_chemical_name_systematic
;
2-Butyl-4-oxo-3-{[2'-(1H-tetrazol-5-yl)biphenyl-4-yl]methyl}-3-aza-1-
azoniaspiro[4.4]non-1-ene chloride 1.69-hydrate
;
_space_group_IT_number 14
_symmetry_cell_setting monoclinic
_symmetry_space_group_name_Hall '-P 2yab'
_symmetry_space_group_name_H-M 'P 1 21/a 1'
_atom_sites_solution_hydrogens geom
_atom_sites_solution_primary direct
_atom_sites_solution_secondary difmap
_cell_angle_alpha 90.00
_cell_angle_beta 104.415(3)
_cell_angle_gamma 90.00
_cell_formula_units_Z 4
_cell_length_a 8.5557(3)
_cell_length_b 25.0130(8)
_cell_length_c 12.2675(4)
_cell_measurement_reflns_used 8574
_cell_measurement_temperature 150(2)
_cell_measurement_theta_max 59.0
_cell_measurement_theta_min 5.0
_cell_volume 2542.64(15)
_computing_cell_refinement 'CrysAlis CCD'
_computing_data_collection 'CrysAlis CCD (Oxford Diffraction, 2006)'
_computing_data_reduction 'CrysAlis RED (Oxford Diffraction, 2006)'
_computing_molecular_graphics 'ORTEP-3 (Farrugia, 1997)'
_computing_publication_material SHELXL97
_computing_structure_refinement 'SHELXL97 (Sheldrick, 1997)'
_computing_structure_solution 'SIR97 (Altomare <i>et al.</i>,  1999)'
_diffrn_ambient_temperature 150(2)
_diffrn_measured_fraction_theta_full 0.993
_diffrn_measured_fraction_theta_max 0.993
_diffrn_measurement_device_type 'Oxford Diffraction Xcalibur PX Ultra CCD'
_diffrn_measurement_method \w
_diffrn_radiation_monochromator 'Oxford Diffraction, Enhance ULTRA assembly'
_diffrn_radiation_source 'fine-focus sealed tube'
_diffrn_radiation_type CuK\a
_diffrn_radiation_wavelength 1.54180
_diffrn_reflns_av_R_equivalents 0.0539
_diffrn_reflns_av_sigmaI/netI 0.0427
_diffrn_reflns_limit_h_max 10
_diffrn_reflns_limit_h_min -9
_diffrn_reflns_limit_k_max 29
_diffrn_reflns_limit_k_min -28
_diffrn_reflns_limit_l_max 14
_diffrn_reflns_limit_l_min -14
_diffrn_reflns_number 25461
_diffrn_reflns_theta_full 64.95
_diffrn_reflns_theta_max 64.95
_diffrn_reflns_theta_min 5.13
_diffrn_standards_number 0
_exptl_absorpt_coefficient_mu 1.631
_exptl_absorpt_correction_T_max 1.000
_exptl_absorpt_correction_T_min 0.703
_exptl_absorpt_correction_type multi-scan
_exptl_absorpt_process_details '(SADABS; Sheldrick, 1986)'
_exptl_crystal_colour colourless
_exptl_crystal_density_diffrn 1.294
_exptl_crystal_density_method 'not measured'
_exptl_crystal_description plate
_exptl_crystal_F_000 1052
_exptl_crystal_size_max 0.40
_exptl_crystal_size_mid 0.40
_exptl_crystal_size_min 0.05
_refine_diff_density_max 0.883
_refine_diff_density_min -0.400
_refine_ls_extinction_method none
_refine_ls_goodness_of_fit_ref 1.015
_refine_ls_hydrogen_treatment mixed
_refine_ls_matrix_type full
_refine_ls_number_parameters 364
_refine_ls_number_reflns 4280
_refine_ls_number_restraints 4
_refine_ls_restrained_S_all 1.019
_refine_ls_R_factor_all 0.0605
_refine_ls_R_factor_gt 0.0499
_refine_ls_shift/su_max 0.001
_refine_ls_shift/su_mean 0.000
_refine_ls_structure_factor_coef Fsqd
_refine_ls_weighting_details 'calc w=1/[\s^2^(Fo^2^)+(0.0973P)^2^] where P=(Fo^2^+2Fc^2^)/3'
_refine_ls_weighting_scheme calc
_refine_ls_wR_factor_gt 0.1338
_refine_ls_wR_factor_ref 0.1393
_reflns_number_gt 3193
_reflns_number_total 4280
_reflns_threshold_expression I>2\s(I)
_cod_data_source_file sj2227.cif
_cod_data_source_block I
_cod_original_sg_symbol_Hall '-P 2 yab'
_cod_original_sg_symbol_H-M 'P 21/a'
_cod_database_code 2213003
_cod_database_fobs_code 2213003

loop_
_symmetry_equiv_pos_as_xyz
'x, y, z'
'-x+1/2, y+1/2, -z'
'-x, -y, -z'
'x-1/2, -y-1/2, z'

loop_
_atom_site_type_symbol
_atom_site_label
_atom_site_fract_x
_atom_site_fract_y
_atom_site_fract_z
_atom_site_U_iso_or_equiv
_atom_site_adp_type
_atom_site_calc_flag
_atom_site_refinement_flags
_atom_site_occupancy
_atom_site_disorder_assembly
_atom_site_disorder_group
N N1 0.8535(2) 0.35795(7) 0.81803(15) 0.0259(4) Uani d . 1 . .
C C2 0.8237(3) 0.40155(9) 0.87549(19) 0.0302(5) Uani d . 1 . .
N N3 0.8878(2) 0.39607(8) 0.98230(17) 0.0301(5) Uani d . 1 . .
H H3 0.891(3) 0.4206(12) 1.035(3) 0.049(8) Uiso d . 1 . .
C C4 0.9711(3) 0.34469(9) 1.00840(18) 0.0277(5) Uani d . 1 . .
C C5 0.9441(3) 0.32129(9) 0.89173(19) 0.0287(5) Uani d . 1 . .
O O32 0.9888(2) 0.27833(7) 0.86601(15) 0.0486(5) Uani d . 1 . .
C C6 0.8974(3) 0.30921(10) 1.0862(2) 0.0366(6) Uani d . 1 . .
H H61 0.8410 0.3313 1.1315 0.044 Uiso calc R 1 . .
H H62 0.8201 0.2832 1.0417 0.044 Uiso calc R 1 . .
C C7 1.0410(3) 0.28088(12) 1.1610(2) 0.0497(7) Uani d . 1 . .
H H71 1.0172 0.2689 1.2320 0.060 Uiso calc R 1 . .
H H72 1.0736 0.2496 1.1222 0.060 Uiso calc R 1 . .
C C8 1.1692(3) 0.32351(14) 1.1824(2) 0.0561(8) Uani d . 1 . .
H H81 1.2779 0.3076 1.2101 0.067 Uiso calc R 1 . .
H H82 1.1510 0.3497 1.2384 0.067 Uiso calc R 1 . .
C C9 1.1522(3) 0.34985(12) 1.0682(2) 0.0419(6) Uani d . 1 . .
H H91 1.2195 0.3313 1.0249 0.050 Uiso calc R 1 . .
H H92 1.1849 0.3879 1.0770 0.050 Uiso calc R 1 . .
C C10 0.8140(2) 0.35232(10) 0.69518(18) 0.0297(5) Uani d . 1 . .
H H101 0.8714 0.3208 0.6755 0.036 Uiso calc R 1 . .
H H102 0.8531 0.3843 0.6624 0.036 Uiso calc R 1 . .
C C11 0.6344(2) 0.34589(9) 0.64351(18) 0.0262(5) Uani d . 1 . .
C C12 0.5652(2) 0.37184(8) 0.54367(18) 0.0247(5) Uani d . 1 . .
H H121 0.6303 0.3930 0.5081 0.030 Uiso calc R 1 . .
C C13 0.4012(2) 0.36706(8) 0.49525(18) 0.0239(5) Uani d . 1 . .
H H131 0.3555 0.3842 0.4255 0.029 Uiso calc R 1 . .
C C14 0.3022(2) 0.33742(8) 0.54773(18) 0.0239(5) Uani d . 1 . .
C C15 0.3731(3) 0.31086(9) 0.64754(19) 0.0295(5) Uani d . 1 . .
H H151 0.3082 0.2900 0.6838 0.035 Uiso calc R 1 . .
C C16 0.5378(3) 0.31465(9) 0.69440(19) 0.0302(5) Uani d . 1 . .
H H161 0.5852 0.2958 0.7617 0.036 Uiso calc R 1 . .
C C17 0.1256(2) 0.33361(8) 0.49403(18) 0.0239(5) Uani d . 1 . .
C C18 0.0356(2) 0.37904(8) 0.44892(17) 0.0226(5) Uani d . 1 . .
C C19 -0.1235(2) 0.37429(9) 0.38648(18) 0.0258(5) Uani d . 1 . .
H H191 -0.1822 0.4052 0.3548 0.031 Uiso calc R 1 . .
C C20 -0.1962(3) 0.32447(9) 0.3706(2) 0.0301(5) Uani d . 1 . .
H H201 -0.3044 0.3211 0.3271 0.036 Uiso calc R 1 . .
C C21 -0.1120(3) 0.27977(9) 0.4179(2) 0.0303(5) Uani d . 1 . .
H H211 -0.1630 0.2458 0.4084 0.036 Uiso calc R 1 . .
C C22 0.0475(3) 0.28430(9) 0.4794(2) 0.0280(5) Uani d . 1 . .
H H221 0.1042 0.2532 0.5120 0.034 Uiso calc R 1 . .
C C23 0.1080(2) 0.43286(8) 0.46604(18) 0.0228(5) Uani d . 1 . .
N N24 0.1821(2) 0.45468(7) 0.56454(17) 0.0253(4) Uani d . 1 . .
H H24 0.191(3) 0.4443(11) 0.633(3) 0.042(8) Uiso d . 1 . .
N N25 0.2349(2) 0.50385(7) 0.54547(16) 0.0297(4) Uani d . 1 . .
N N26 0.1918(2) 0.51113(7) 0.43691(17) 0.0308(4) Uani d . 1 . .
N N27 0.1129(2) 0.46733(7) 0.38506(16) 0.0274(4) Uani d . 1 . .
C C28 0.7231(4) 0.44701(11) 0.8193(2) 0.0575(8) Uani d . 1 A .
H H281 0.7836 0.4657 0.7715 0.069 Uiso calc R 1 . .
H H282 0.6243 0.4321 0.7685 0.069 Uiso calc R 1 . .
C C29 0.6732(4) 0.48728(12) 0.8917(3) 0.0614(9) Uani d D 1 . .
H H291 0.7710 0.5084 0.9260 0.074 Uiso calc PR 0.559(9) A 1
H H292 0.6454 0.4672 0.9539 0.074 Uiso calc PR 0.559(9) A 1
H H293 0.7685 0.5033 0.9443 0.074 Uiso calc PR 0.441(9) A 2
H H294 0.6032 0.4710 0.9358 0.074 Uiso calc PR 0.441(9) A 2
C C301 0.5408(7) 0.5267(3) 0.8518(7) 0.054(2) Uani d PD 0.559(9) A 1
H H301 0.5404 0.5532 0.9118 0.065 Uiso calc PR 0.559(9) A 1
H H302 0.4352 0.5082 0.8328 0.065 Uiso calc PR 0.559(9) A 1
C C311 0.5682(6) 0.5544(3) 0.7500(5) 0.0397(14) Uani d PD 0.559(9) A 1
H H311 0.6826 0.5637 0.7627 0.060 Uiso calc PR 0.559(9) A 1
H H312 0.5029 0.5870 0.7357 0.060 Uiso calc PR 0.559(9) A 1
H H313 0.5369 0.5305 0.6847 0.060 Uiso calc PR 0.559(9) A 1
C C302 0.5805(8) 0.5295(3) 0.8106(7) 0.043(3) Uani d PD 0.441(9) A 2
H H303 0.6581 0.5498 0.7786 0.052 Uiso calc PR 0.441(9) A 2
H H304 0.5045 0.5112 0.7476 0.052 Uiso calc PR 0.441(9) A 2
C C312 0.4867(8) 0.5686(3) 0.8636(7) 0.054(2) Uani d PD 0.441(9) A 2
H H314 0.4553 0.5995 0.8138 0.081 Uiso calc PR 0.441(9) A 2
H H315 0.5541 0.5806 0.9362 0.081 Uiso calc PR 0.441(9) A 2
H H316 0.3897 0.5511 0.8752 0.081 Uiso calc PR 0.441(9) A 2
Cl Cl 0.20416(7) 0.41807(2) 0.80739(5) 0.0393(2) Uani d . 1 . .
O O33 -0.0764(3) 0.46748(9) 0.15423(18) 0.0547(6) Uani d . 1 . .
H H331 -0.016(4) 0.4633(12) 0.222(3) 0.046(8) Uiso d . 1 . .
H H332 -0.112(4) 0.4987(16) 0.152(3) 0.069(11) Uiso d . 1 . .
O O34 0.5064(4) 0.34172(17) 0.9527(3) 0.0576(15) Uani d P 0.686(11) . .
H H341 0.442(8) 0.363(3) 0.914(6) 0.09(2) Uiso d P 0.686(11) . .
H H342 0.476(6) 0.310(2) 0.926(4) 0.060(17) Uiso d P 0.686(11) . .

loop_
_atom_site_aniso_label
_atom_site_aniso_U_11
_atom_site_aniso_U_22
_atom_site_aniso_U_33
_atom_site_aniso_U_12
_atom_site_aniso_U_13
_atom_site_aniso_U_23
N1 0.0284(9) 0.0294(10) 0.0190(9) -0.0003(8) 0.0043(8) -0.0014(8)
C2 0.0383(12) 0.0270(12) 0.0264(13) 0.0024(10) 0.0103(10) 0.0003(10)
N3 0.0412(11) 0.0258(10) 0.0230(11) 0.0008(8) 0.0073(9) -0.0034(9)
C4 0.0329(11) 0.0275(11) 0.0218(11) 0.0014(9) 0.0050(9) 0.0007(10)
C5 0.0314(11) 0.0299(12) 0.0236(12) 0.0022(10) 0.0046(10) -0.0031(10)
O32 0.0700(12) 0.0363(10) 0.0374(10) 0.0198(9) 0.0096(9) -0.0065(8)
C6 0.0423(13) 0.0376(13) 0.0318(13) 0.0015(11) 0.0128(11) 0.0079(11)
C7 0.0606(17) 0.0562(17) 0.0371(15) 0.0228(14) 0.0210(13) 0.0201(14)
C8 0.0428(14) 0.092(2) 0.0283(14) 0.0148(16) -0.0013(12) 0.0066(16)
C9 0.0320(12) 0.0608(16) 0.0293(13) -0.0013(12) 0.0008(11) 0.0024(13)
C10 0.0284(11) 0.0423(13) 0.0178(11) -0.0024(10) 0.0049(9) -0.0029(10)
C11 0.0293(11) 0.0292(11) 0.0204(11) -0.0022(9) 0.0065(9) -0.0051(9)
C12 0.0276(11) 0.0278(11) 0.0206(11) -0.0021(9) 0.0097(9) -0.0016(9)
C13 0.0292(11) 0.0231(10) 0.0193(11) 0.0005(9) 0.0058(9) -0.0010(9)
C14 0.0269(10) 0.0217(10) 0.0235(11) -0.0011(8) 0.0073(9) -0.0024(9)
C15 0.0330(11) 0.0281(11) 0.0282(12) -0.0039(9) 0.0093(10) 0.0031(10)
C16 0.0323(11) 0.0334(12) 0.0233(12) -0.0020(10) 0.0038(10) 0.0068(10)
C17 0.0267(10) 0.0261(11) 0.0203(11) -0.0013(8) 0.0085(9) -0.0012(9)
C18 0.0280(10) 0.0235(10) 0.0174(10) -0.0028(8) 0.0078(9) -0.0018(9)
C19 0.0277(11) 0.0272(11) 0.0230(11) 0.0016(9) 0.0075(9) -0.0021(9)
C20 0.0253(10) 0.0353(13) 0.0304(13) -0.0037(9) 0.0084(10) -0.0063(10)
C21 0.0326(11) 0.0261(11) 0.0356(13) -0.0092(9) 0.0149(10) -0.0053(10)
C22 0.0300(11) 0.0255(11) 0.0305(12) -0.0001(9) 0.0114(10) 0.0020(10)
C23 0.0232(10) 0.0231(10) 0.0218(11) 0.0019(8) 0.0051(9) -0.0004(9)
N24 0.0299(9) 0.0229(9) 0.0232(10) -0.0025(7) 0.0070(8) -0.0019(8)
N25 0.0316(9) 0.0230(9) 0.0338(11) -0.0021(8) 0.0071(9) -0.0036(8)
N26 0.0323(9) 0.0266(10) 0.0323(11) -0.0029(8) 0.0058(9) 0.0002(9)
N27 0.0296(9) 0.0242(9) 0.0274(10) -0.0016(8) 0.0050(8) 0.0014(8)
C28 0.090(2) 0.0378(15) 0.0390(16) 0.0187(15) 0.0059(16) 0.0064(13)
C29 0.0631(18) 0.0436(17) 0.090(3) 0.0146(14) 0.0422(18) 0.0157(16)
C301 0.037(4) 0.066(5) 0.069(5) 0.009(3) 0.032(3) -0.004(3)
C311 0.037(3) 0.035(3) 0.043(3) 0.003(2) 0.003(2) -0.003(3)
C302 0.018(4) 0.032(5) 0.071(8) 0.010(3) -0.008(4) -0.018(5)
C312 0.042(3) 0.037(4) 0.082(6) 0.012(3) 0.011(3) -0.005(3)
Cl 0.0541(4) 0.0357(3) 0.0288(3) 0.0018(3) 0.0121(3) 0.0012(2)
O33 0.0735(14) 0.0464(12) 0.0306(11) 0.0236(10) -0.0126(10) -0.0153(9)
O34 0.054(2) 0.067(3) 0.047(2) 0.0128(18) 0.0033(16) -0.0005(18)

loop_
_atom_type_symbol
_atom_type_description
_atom_type_scat_dispersion_real
_atom_type_scat_dispersion_imag
_atom_type_scat_source
C C 0.0181 0.0091 'International Tables Vol C Tables 4.2.6.8 and 6.1.1.4'
H H 0.0000 0.0000 'International Tables Vol C Tables 4.2.6.8 and 6.1.1.4'
N N 0.0311 0.0180 'International Tables Vol C Tables 4.2.6.8 and 6.1.1.4'
O O 0.0492 0.0322 'International Tables Vol C Tables 4.2.6.8 and 6.1.1.4'
Cl Cl 0.3639 0.7018 'International Tables Vol C Tables 4.2.6.8 and 6.1.1.4'

loop_
_geom_angle_atom_site_label_1
_geom_angle_atom_site_label_2
_geom_angle_atom_site_label_3
_geom_angle
C2 N1 C5 109.92(17)
C2 N1 C10 125.87(18)
C5 N1 C10 123.82(18)
N3 C2 N1 110.69(19)
N3 C2 C28 126.9(2)
N1 C2 C28 122.4(2)
C2 N3 C4 112.0(2)
C2 N3 H3 126.4(18)
C4 N3 H3 121.5(18)
N3 C4 C5 100.44(17)
N3 C4 C9 113.94(19)
C5 C4 C9 112.41(19)
N3 C4 C6 112.75(18)
C5 C4 C6 111.86(19)
C9 C4 C6 105.65(18)
O32 C5 N1 125.6(2)
O32 C5 C4 127.5(2)
N1 C5 C4 106.96(18)
C7 C6 C4 104.4(2)
C7 C6 H61 110.9
C4 C6 H61 110.9
C7 C6 H62 110.9
C4 C6 H62 110.9
H61 C6 H62 108.9
C8 C7 C6 102.7(2)
C8 C7 H71 111.2
C6 C7 H71 111.2
C8 C7 H72 111.2
C6 C7 H72 111.2
H71 C7 H72 109.1
C7 C8 C9 104.3(2)
C7 C8 H81 110.9
C9 C8 H81 110.9
C7 C8 H82 110.9
C9 C8 H82 110.9
H81 C8 H82 108.9
C8 C9 C4 104.8(2)
C8 C9 H91 110.8
C4 C9 H91 110.8
C8 C9 H92 110.8
C4 C9 H92 110.8
H91 C9 H92 108.9
N1 C10 C11 112.93(18)
N1 C10 H101 109.0
C11 C10 H101 109.0
N1 C10 H102 109.0
C11 C10 H102 109.0
H101 C10 H102 107.8
C12 C11 C16 119.30(19)
C12 C11 C10 119.09(19)
C16 C11 C10 121.61(19)
C11 C12 C13 120.3(2)
C11 C12 H121 119.9
C13 C12 H121 119.9
C12 C13 C14 120.90(19)
C12 C13 H131 119.6
C14 C13 H131 119.6
C15 C14 C13 118.45(19)
C15 C14 C17 121.95(19)
C13 C14 C17 119.57(19)
C16 C15 C14 120.5(2)
C16 C15 H151 119.7
C14 C15 H151 119.7
C15 C16 C11 120.5(2)
C15 C16 H161 119.7
C11 C16 H161 119.7
C22 C17 C18 117.84(18)
C22 C17 C14 120.89(19)
C18 C17 C14 121.08(18)
C19 C18 C17 120.82(19)
C19 C18 C23 118.36(18)
C17 C18 C23 120.82(18)
C20 C19 C18 119.9(2)
C20 C19 H191 120.1
C18 C19 H191 120.1
C21 C20 C19 120.11(19)
C21 C20 H201 119.9
C19 C20 H201 119.9
C20 C21 C22 120.2(2)
C20 C21 H211 119.9
C22 C21 H211 119.9
C21 C22 C17 121.1(2)
C21 C22 H221 119.4
C17 C22 H221 119.4
N27 C23 N24 108.47(18)
N27 C23 C18 125.32(19)
N24 C23 C18 126.20(19)
C23 N24 N25 108.65(19)
C23 N24 H24 131.6(19)
N25 N24 H24 119.3(19)
N26 N25 N24 106.40(17)
N25 N26 N27 110.30(17)
C23 N27 N26 106.18(17)
C29 C28 C2 117.6(2)
C29 C28 H281 107.9
C2 C28 H281 107.9
C29 C28 H282 107.9
C2 C28 H282 107.9
H281 C28 H282 107.2
C28 C29 C301 124.4(4)
C28 C29 C302 105.1(4)
C301 C29 C302 26.0(3)
C28 C29 H291 106.2
C301 C29 H291 106.2
C302 C29 H291 98.9
C28 C29 H292 106.2
C301 C29 H292 106.2
C302 C29 H292 131.7
H291 C29 H292 106.4
C28 C29 H293 110.7
C301 C29 H293 112.4
C302 C29 H293 110.7
H291 C29 H293 15.3
H292 C29 H293 91.1
C28 C29 H294 110.7
C301 C29 H294 86.5
C302 C29 H294 110.7
H291 C29 H294 123.3
H292 C29 H294 22.4
H293 C29 H294 108.8
C29 C301 C311 108.4(4)
C29 C301 H301 110.0
C311 C301 H301 110.0
C29 C301 H302 110.0
C311 C301 H302 110.0
H301 C301 H302 108.4
C312 C302 C29 114.3(7)
C312 C302 H303 108.7
C29 C302 H303 108.7
C312 C302 H304 108.7
C29 C302 H304 108.7
H303 C302 H304 107.6
C302 C312 H314 109.5
C302 C312 H315 109.5
H314 C312 H315 109.5
C302 C312 H316 109.5
H314 C312 H316 109.5
H315 C312 H316 109.5
H331 O33 H332 105(3)
H341 O34 H342 106(5)

loop_
_geom_bond_atom_site_label_1
_geom_bond_atom_site_label_2
_geom_bond_distance
N1 C2 1.357(3)
N1 C5 1.382(3)
N1 C10 1.467(3)
C2 N3 1.296(3)
C2 C28 1.488(3)
N3 C4 1.466(3)
N3 H3 0.89(3)
C4 C5 1.510(3)
C4 C9 1.545(3)
C4 C6 1.548(3)
C5 O32 1.209(3)
C6 C7 1.514(4)
C6 H61 0.9900
C6 H62 0.9900
C7 C8 1.506(4)
C7 H71 0.9900
C7 H72 0.9900
C8 C9 1.522(4)
C8 H81 0.9900
C8 H82 0.9900
C9 H91 0.9900
C9 H92 0.9900
C10 C11 1.517(3)
C10 H101 0.9900
C10 H102 0.9900
C11 C12 1.382(3)
C11 C16 1.393(3)
C12 C13 1.386(3)
C12 H121 0.9500
C13 C14 1.398(3)
C13 H131 0.9500
C14 C15 1.393(3)
C14 C17 1.494(3)
C15 C16 1.386(3)
C15 H151 0.9500
C16 H161 0.9500
C17 C22 1.393(3)
C17 C18 1.406(3)
C18 C19 1.391(3)
C18 C23 1.475(3)
C19 C20 1.385(3)
C19 H191 0.9500
C20 C21 1.378(3)
C20 H201 0.9500
C21 C22 1.390(3)
C21 H211 0.9500
C22 H221 0.9500
C23 N27 1.324(3)
C23 N24 1.334(3)
N24 N25 1.351(3)
N24 H24 0.87(3)
N25 N26 1.303(3)
N26 N27 1.359(3)
C28 C29 1.475(4)
C28 H281 0.9900
C28 H282 0.9900
C29 C301 1.490(6)
C29 C302 1.531(7)
C29 H291 0.9900
C29 H292 0.9900
C29 H293 0.9900
C29 H294 0.9900
C301 C311 1.497(6)
C301 H301 0.9900
C301 H302 0.9900
C311 H311 0.9800
C311 H312 0.9800
C311 H313 0.9800
C302 C312 1.511(7)
C302 H303 0.9900
C302 H304 0.9900
C312 H314 0.9800
C312 H315 0.9800
C312 H316 0.9800
O33 H331 0.87(3)
O33 H332 0.84(4)
O34 H341 0.83(7)
O34 H342 0.86(6)

loop_
_geom_hbond_atom_site_label_D
_geom_hbond_atom_site_label_H
_geom_hbond_atom_site_label_A
_geom_hbond_site_symmetry_A
_geom_hbond_distance_DH
_geom_hbond_distance_HA
_geom_hbond_distance_DA
_geom_hbond_angle_DHA
_geom_hbond_publ_flag
N3 H3 O33 1_656 0.89(3) 1.84(3) 2.722(3) 172(3) y
O33 H331 N27 . 0.87(3) 2.03(3) 2.891(3) 170(3) y
N24 H24 Cl . 0.87(3) 2.21(3) 3.077(2) 178(3) y
O33 H332 Cl 3_566 0.84(4) 2.32(4) 3.141(2) 166(3) y
O34 H342 O32 4_565 0.86(6) 2.35(6) 3.177(5) 160(4) y
O34 H341 Cl . 0.83(7) 2.53(7) 3.349(4) 168(6) y

loop_
_geom_torsion_atom_site_label_1
_geom_torsion_atom_site_label_2
_geom_torsion_atom_site_label_3
_geom_torsion_atom_site_label_4
_geom_torsion
C5 N1 C2 N3 -0.3(3)
C10 N1 C2 N3 -173.38(19)
C5 N1 C2 C28 -177.5(2)
C10 N1 C2 C28 9.4(4)
N1 C2 N3 C4 -0.5(3)
C28 C2 N3 C4 176.6(3)
C2 N3 C4 C5 1.0(2)
C2 N3 C4 C9 121.4(2)
C2 N3 C4 C6 -118.2(2)
C2 N1 C5 O32 179.4(2)
C10 N1 C5 O32 -7.3(3)
C2 N1 C5 C4 0.9(2)
C10 N1 C5 C4 174.18(18)
N3 C4 C5 O32 -179.6(2)
C9 C4 C5 O32 58.9(3)
C6 C4 C5 O32 -59.7(3)
N3 C4 C5 N1 -1.1(2)
C9 C4 C5 N1 -122.6(2)
C6 C4 C5 N1 118.7(2)
N3 C4 C6 C7 -144.1(2)
C5 C4 C6 C7 103.5(2)
C9 C4 C6 C7 -19.1(3)
C4 C6 C7 C8 38.0(3)
C6 C7 C8 C9 -42.9(3)
C7 C8 C9 C4 30.6(3)
N3 C4 C9 C8 117.4(2)
C5 C4 C9 C8 -129.2(2)
C6 C4 C9 C8 -6.9(3)
C2 N1 C10 C11 -72.2(3)
C5 N1 C10 C11 115.6(2)
N1 C10 C11 C12 139.7(2)
N1 C10 C11 C16 -40.1(3)
C16 C11 C12 C13 0.4(3)
C10 C11 C12 C13 -179.4(2)
C11 C12 C13 C14 1.9(3)
C12 C13 C14 C15 -2.7(3)
C12 C13 C14 C17 179.25(19)
C13 C14 C15 C16 1.1(3)
C17 C14 C15 C16 179.1(2)
C14 C15 C16 C11 1.2(3)
C12 C11 C16 C15 -2.0(3)
C10 C11 C16 C15 177.8(2)
C15 C14 C17 C22 -47.7(3)
C13 C14 C17 C22 130.3(2)
C15 C14 C17 C18 137.3(2)
C13 C14 C17 C18 -44.7(3)
C22 C17 C18 C19 -3.4(3)
C14 C17 C18 C19 171.7(2)
C22 C17 C18 C23 176.9(2)
C14 C17 C18 C23 -7.9(3)
C17 C18 C19 C20 1.6(3)
C23 C18 C19 C20 -178.7(2)
C18 C19 C20 C21 0.9(3)
C19 C20 C21 C22 -1.5(3)
C20 C21 C22 C17 -0.4(3)
C18 C17 C22 C21 2.8(3)
C14 C17 C22 C21 -172.4(2)
C19 C18 C23 N27 -53.9(3)
C17 C18 C23 N27 125.8(2)
C19 C18 C23 N24 127.5(2)
C17 C18 C23 N24 -52.9(3)
N27 C23 N24 N25 -0.1(2)
C18 C23 N24 N25 178.71(19)
C23 N24 N25 N26 0.3(2)
N24 N25 N26 N27 -0.5(2)
N24 C23 N27 N26 -0.2(2)
C18 C23 N27 N26 -179.00(19)
N25 N26 N27 C23 0.4(2)
N3 C2 C28 C29 -8.1(5)
N1 C2 C28 C29 168.7(3)
C2 C28 C29 C301 -163.5(4)
C2 C28 C29 C302 177.2(4)
C28 C29 C301 C311 -50.8(8)
C302 C29 C301 C311 -4.0(8)
C28 C29 C302 C312 167.3(5)
C301 C29 C302 C312 25.8(10)
